data_4073452
loop_
_publ_author_name
'Zhang, Jun'
'Lin, Yue-Jian'
'Jin, Guo-Xin'

_publ_section_title
;
 Synthesis, Characterization, and Ethylene Polymerization of Group IV
 Metal Complexes with Mono-Cp and Tridentate Aryloxide or Arylsulfide
 Ligands
;
_journal_issue 16
_journal_name_full Organometallics
_journal_page_first 4042
_journal_paper_doi 10.1021/om700338y
_journal_volume 26
_journal_year 2007
_chemical_formula_sum 'C18 H14 Cl N O S Ti'
_chemical_formula_weight 375.71
_chemical_name_systematic
; 
 ? 
;
_space_group_IT_number 82
_symmetry_cell_setting tetragonal
_symmetry_space_group_name_Hall 'I -4'
_symmetry_space_group_name_H-M 'I -4'
_atom_sites_solution_hydrogens geom
_atom_sites_solution_primary direct
_atom_sites_solution_secondary difmap
_audit_creation_method SHELXL-97
_cell_angle_alpha 90.00
_cell_angle_beta 90.00
_cell_angle_gamma 90.00
_cell_formula_units_Z 8
_cell_length_a 21.043(4)
_cell_length_b 21.043(4)
_cell_length_c 7.488(2)
_cell_measurement_reflns_used 795
_cell_measurement_temperature 293(2)
_cell_measurement_theta_max 22.006
_cell_measurement_theta_min 2.887
_cell_volume 3315.7(13)
_computing_cell_refinement 'Bruker SMART'
_computing_data_collection 'Bruker SMART'
_computing_data_reduction 'Bruker SHELXTL'
_computing_molecular_graphics 'Bruker SHELXTL'
_computing_publication_material 'Bruker SHELXTL'
_computing_structure_refinement 'SHELXL-97 (Sheldrick, 1997)'
_computing_structure_solution 'SHELXS-97 (Sheldrick, 1990)'
_diffrn_ambient_temperature 293(2)
_diffrn_measured_fraction_theta_full 1.000
_diffrn_measured_fraction_theta_max 1.000
_diffrn_measurement_device_type 'CCD area detector'
_diffrn_measurement_method 'phi and omega scans'
_diffrn_radiation_monochromator graphite
_diffrn_radiation_source 'fine-focus sealed tube'
_diffrn_radiation_type MoK\a
_diffrn_radiation_wavelength 0.71073
_diffrn_reflns_av_R_equivalents 0.0316
_diffrn_reflns_av_sigmaI/netI 0.0524
_diffrn_reflns_limit_h_max 12
_diffrn_reflns_limit_h_min -25
_diffrn_reflns_limit_k_max 25
_diffrn_reflns_limit_k_min -25
_diffrn_reflns_limit_l_max 9
_diffrn_reflns_limit_l_min -9
_diffrn_reflns_number 7656
_diffrn_reflns_theta_full 26.00
_diffrn_reflns_theta_max 26.00
_diffrn_reflns_theta_min 1.37
_diffrn_standards_decay_% 3.58
_exptl_absorpt_coefficient_mu 0.805
_exptl_absorpt_correction_T_max 0.9384
_exptl_absorpt_correction_T_min 0.8887
_exptl_absorpt_correction_type multi-scan
_exptl_absorpt_process_details sadabs
_exptl_crystal_density_diffrn 1.505
_exptl_crystal_density_method 'not measured'
_exptl_crystal_F_000 1536
_exptl_crystal_size_max 0.15
_exptl_crystal_size_mid 0.10
_exptl_crystal_size_min 0.08
_refine_diff_density_max 0.298
_refine_diff_density_min -0.204
_refine_diff_density_rms 0.052
_refine_ls_abs_structure_details 'Flack H D (1983), Acta Cryst. A39, 876-881'
_refine_ls_abs_structure_Flack 0.04(3)
_refine_ls_extinction_method none
_refine_ls_goodness_of_fit_ref 0.957
_refine_ls_hydrogen_treatment constr
_refine_ls_matrix_type full
_refine_ls_number_parameters 208
_refine_ls_number_reflns 3214
_refine_ls_number_restraints 0
_refine_ls_restrained_S_all 0.957
_refine_ls_R_factor_all 0.0520
_refine_ls_R_factor_gt 0.0419
_refine_ls_shift/su_max 0.001
_refine_ls_shift/su_mean 0.000
_refine_ls_structure_factor_coef Fsqd
_refine_ls_weighting_details 'calc w=1/[\s^2^(Fo^2^)+(0.0365P)^2^+0.0000P] where P=(Fo^2^+2Fc^2^)/3'
_refine_ls_weighting_scheme calc
_refine_ls_wR_factor_gt 0.0787
_refine_ls_wR_factor_ref 0.0816
_reflns_number_gt 2649
_reflns_number_total 3214
_reflns_threshold_expression >2sigma(I)
_cod_data_source_file om700338y-file002.cif
_cod_data_source_block f60516a
_cod_depositor_comments
;
The following automatic conversions were performed:

'_symmetry_cell_setting' value 'Tetragonal' changed to 'tetragonal'
according to /home/saulius/struct/CIF-dictionaries/cif_core.dic
dictionary named 'cif_core.dic' version 2.4.1 from 2010-06-29.

Automatic conversion script
Id: cif_fix_values 1715 2011-07-08 13:25:40Z adriana 
;
_cod_original_cell_volume 3315.6(13)
_cod_original_sg_symbol_H-M I-4
_cod_database_code 4073452

loop_
_symmetry_equiv_pos_as_xyz
'x, y, z'
'-x, -y, z'
'y, -x, -z'
'-y, x, -z'
'x+1/2, y+1/2, z+1/2'
'-x+1/2, -y+1/2, z+1/2'
'y+1/2, -x+1/2, -z+1/2'
'-y+1/2, x+1/2, -z+1/2'

loop_
_atom_site_label
_atom_site_type_symbol
_atom_site_fract_x
_atom_site_fract_y
_atom_site_fract_z
_atom_site_U_iso_or_equiv
_atom_site_adp_type
_atom_site_occupancy
_atom_site_symmetry_multiplicity
_atom_site_calc_flag
_atom_site_refinement_flags
Ti1 Ti 0.95083(3) 0.19412(3) 0.16998(7) 0.03756(16) Uani 1 1 d .
S1 S 0.99539(5) 0.29405(5) 0.07883(11) 0.0489(3) Uani 1 1 d .
Cl1 Cl 0.95658(6) 0.17901(5) -0.13946(11) 0.0712(3) Uani 1 1 d .
O1 O 0.86520(12) 0.17196(12) 0.1643(3) 0.0537(7) Uani 1 1 d .
N1 N 0.91830(13) 0.26003(12) 0.3783(4) 0.0387(7) Uani 1 1 d .
C1 C 0.99770(16) 0.33368(16) 0.2844(4) 0.0397(8) Uani 1 1 d .
C2 C 1.03606(16) 0.38666(16) 0.3121(5) 0.0445(9) Uani 1 1 d .
H2A H 1.0617 0.4017 0.2201 0.053 Uiso 1 1 calc R
C3 C 1.03631(17) 0.41662(16) 0.4734(5) 0.0466(9) Uani 1 1 d .
H3A H 1.0615 0.4525 0.4900 0.056 Uiso 1 1 calc R
C4 C 0.99990(17) 0.39440(17) 0.6107(5) 0.0499(10) Uani 1 1 d .
H4A H 1.0011 0.4151 0.7204 0.060 Uiso 1 1 calc R
C5 C 0.96136(16) 0.34199(17) 0.5902(5) 0.0454(9) Uani 1 1 d .
H5A H 0.9374 0.3266 0.6851 0.055 Uiso 1 1 calc R
C6 C 0.95920(16) 0.31236(15) 0.4227(4) 0.0378(8) Uani 1 1 d .
C7 C 0.86608(17) 0.25373(17) 0.4639(5) 0.0502(10) Uani 1 1 d .
H7A H 0.8594 0.2819 0.5578 0.060 Uiso 1 1 calc R
C8 C 0.81675(18) 0.20823(17) 0.4317(5) 0.0496(10) Uani 1 1 d .
C9 C 0.7636(2) 0.2066(2) 0.5452(7) 0.0775(15) Uani 1 1 d .
H9A H 0.7632 0.2318 0.6474 0.093 Uiso 1 1 calc R
C10 C 0.7126(2) 0.1690(2) 0.5082(9) 0.0916(18) Uani 1 1 d .
H10A H 0.6777 0.1683 0.5845 0.110 Uiso 1 1 calc R
C11 C 0.71318(19) 0.13118(19) 0.3543(7) 0.0737(14) Uani 1 1 d .
H11A H 0.6783 0.1058 0.3274 0.088 Uiso 1 1 calc R
C12 C 0.7641(2) 0.1315(2) 0.2450(7) 0.0639(12) Uani 1 1 d .
H12A H 0.7640 0.1055 0.1445 0.077 Uiso 1 1 calc R
C13 C 0.81666(18) 0.16946(17) 0.2786(5) 0.0470(9) Uani 1 1 d .
C14 C 1.0181(2) 0.1695(2) 0.4116(6) 0.0617(12) Uani 1 1 d .
H14A H 1.0298 0.1983 0.5091 0.074 Uiso 1 1 calc R
C15 C 0.9703(2) 0.1260(2) 0.4153(6) 0.0622(11) Uani 1 1 d .
H15A H 0.9412 0.1191 0.5157 0.075 Uiso 1 1 calc R
C16 C 0.9727(3) 0.0910(2) 0.2702(8) 0.0868(17) Uani 1 1 d .
H16A H 0.9463 0.0536 0.2468 0.104 Uiso 1 1 calc R
C17 C 1.0224(3) 0.1097(3) 0.1695(8) 0.109(3) Uani 1 1 d .
H17A H 1.0385 0.0877 0.0633 0.131 Uiso 1 1 calc R
C18 C 1.0522(2) 0.1598(3) 0.2571(10) 0.098(2) Uani 1 1 d .
H18A H 1.0929 0.1794 0.2253 0.117 Uiso 1 1 calc R

loop_
_atom_site_aniso_label
_atom_site_aniso_U_11
_atom_site_aniso_U_22
_atom_site_aniso_U_33
_atom_site_aniso_U_23
_atom_site_aniso_U_13
_atom_site_aniso_U_12
Ti1 0.0446(4) 0.0392(4) 0.0289(3) -0.0042(3) 0.0026(3) -0.0028(3)
S1 0.0628(6) 0.0492(6) 0.0346(5) -0.0021(4) 0.0066(5) -0.0097(5)
Cl1 0.1025(9) 0.0785(8) 0.0326(5) -0.0122(5) 0.0076(6) -0.0290(7)
O1 0.0495(16) 0.0590(16) 0.0527(15) -0.0033(14) 0.0072(14) -0.0093(13)
N1 0.0399(17) 0.0387(16) 0.0375(17) 0.0009(12) 0.0029(13) 0.0041(13)
C1 0.040(2) 0.039(2) 0.039(2) -0.0017(15) -0.0026(16) 0.0043(17)
C2 0.040(2) 0.042(2) 0.051(2) 0.0069(18) 0.0012(18) -0.0010(16)
C3 0.049(2) 0.036(2) 0.055(2) -0.0075(18) -0.0042(19) -0.0034(17)
C4 0.048(2) 0.051(2) 0.050(2) -0.0216(19) 0.0018(19) 0.0056(19)
C5 0.042(2) 0.054(2) 0.0409(19) -0.0044(18) 0.0070(17) 0.0043(18)
C6 0.038(2) 0.0340(18) 0.0416(19) -0.0011(16) 0.0019(16) -0.0023(16)
C7 0.049(2) 0.048(2) 0.054(2) -0.0027(18) 0.011(2) 0.0032(19)
C8 0.042(2) 0.042(2) 0.065(3) -0.0004(19) 0.013(2) -0.0058(18)
C9 0.068(3) 0.058(3) 0.106(4) -0.019(3) 0.044(3) -0.012(2)
C10 0.061(3) 0.063(3) 0.151(5) -0.008(3) 0.054(4) -0.014(2)
C11 0.043(2) 0.048(3) 0.130(5) 0.007(3) 0.001(3) -0.014(2)
C12 0.056(3) 0.047(3) 0.088(3) 0.009(2) -0.011(2) -0.011(2)
C13 0.044(2) 0.037(2) 0.060(2) 0.0071(18) -0.0078(19) -0.0005(18)
C14 0.068(3) 0.054(3) 0.063(3) -0.006(2) -0.029(3) 0.011(2)
C15 0.077(3) 0.062(3) 0.047(2) 0.011(2) -0.008(2) 0.010(3)
C16 0.130(5) 0.040(3) 0.090(4) -0.010(3) -0.037(4) 0.018(3)
C17 0.137(6) 0.133(6) 0.057(3) -0.021(4) 0.000(4) 0.097(5)
C18 0.036(3) 0.125(5) 0.133(5) 0.075(4) 0.008(3) 0.012(3)

loop_
_atom_type_symbol
_atom_type_description
_atom_type_scat_dispersion_real
_atom_type_scat_dispersion_imag
_atom_type_scat_source
C C 0.0033 0.0016 'International Tables Vol C Tables 4.2.6.8 and 6.1.1.4'
H H 0.0000 0.0000 'International Tables Vol C Tables 4.2.6.8 and 6.1.1.4'
N N 0.0061 0.0033 'International Tables Vol C Tables 4.2.6.8 and 6.1.1.4'
O O 0.0106 0.0060 'International Tables Vol C Tables 4.2.6.8 and 6.1.1.4'
S S 0.1246 0.1234 'International Tables Vol C Tables 4.2.6.8 and 6.1.1.4'
Cl Cl 0.1484 0.1585 'International Tables Vol C Tables 4.2.6.8 and 6.1.1.4'
Ti Ti 0.2776 0.4457 'International Tables Vol C Tables 4.2.6.8 and 6.1.1.4'

loop_
_geom_angle_atom_site_label_1
_geom_angle_atom_site_label_2
_geom_angle_atom_site_label_3
_geom_angle
O1 Ti1 N1 82.70(11)
O1 Ti1 C17 115.8(2)
N1 Ti1 C17 133.17(17)
O1 Ti1 C16 88.05(18)
N1 Ti1 C16 114.76(18)
C17 Ti1 C16 33.53(19)
O1 Ti1 Cl1 89.62(9)
N1 Ti1 Cl1 143.56(8)
C17 Ti1 Cl1 82.04(15)
C16 Ti1 Cl1 100.43(16)
O1 Ti1 C18 144.07(15)
N1 Ti1 C18 106.3(2)
C17 Ti1 C18 34.62(19)
C16 Ti1 C18 56.4(2)
Cl1 Ti1 C18 100.74(19)
O1 Ti1 C14 122.98(15)
N1 Ti1 C14 77.34(13)
C17 Ti1 C14 56.25(17)
C16 Ti1 C14 55.35(16)
Cl1 Ti1 C14 134.35(13)
C18 Ti1 C14 34.05(17)
O1 Ti1 C15 91.92(14)
N1 Ti1 C15 83.41(13)
C17 Ti1 C15 55.04(19)
C16 Ti1 C15 32.39(16)
Cl1 Ti1 C15 132.60(12)
C18 Ti1 C15 55.94(17)
C14 Ti1 C15 33.50(14)
O1 Ti1 S1 126.21(9)
N1 Ti1 S1 76.75(8)
C17 Ti1 S1 114.5(2)
C16 Ti1 S1 145.64(17)
Cl1 Ti1 S1 79.48(4)
C18 Ti1 S1 89.63(14)
C14 Ti1 S1 100.16(12)
C15 Ti1 S1 133.14(12)
C1 S1 Ti1 100.25(12)
C13 O1 Ti1 137.4(2)
C7 N1 C6 118.6(3)
C7 N1 Ti1 123.9(2)
C6 N1 Ti1 117.5(2)
C6 C1 C2 119.0(3)
C6 C1 S1 119.0(3)
C2 C1 S1 121.9(3)
C3 C2 C1 120.3(3)
C2 C3 C4 120.5(3)
C3 C4 C5 121.4(3)
C4 C5 C6 118.4(3)
C1 C6 C5 120.3(3)
C1 C6 N1 115.1(3)
C5 C6 N1 124.6(3)
N1 C7 C8 127.4(4)
C9 C8 C13 118.5(4)
C9 C8 C7 119.4(4)
C13 C8 C7 121.7(4)
C10 C9 C8 121.2(5)
C9 C10 C11 119.4(4)
C12 C11 C10 120.3(4)
C11 C12 C13 121.7(5)
O1 C13 C12 121.1(4)
O1 C13 C8 119.9(3)
C12 C13 C8 118.9(4)
C15 C14 C18 107.7(4)
C15 C14 Ti1 73.7(2)
C18 C14 Ti1 72.6(3)
C16 C15 C14 109.3(5)
C16 C15 Ti1 72.8(3)
C14 C15 Ti1 72.8(2)
C15 C16 C17 109.3(5)
C15 C16 Ti1 74.8(3)
C17 C16 Ti1 72.7(3)
C16 C17 C18 107.9(5)
C16 C17 Ti1 73.7(3)
C18 C17 Ti1 73.3(3)
C14 C18 C17 105.9(5)
C14 C18 Ti1 73.4(2)
C17 C18 Ti1 72.1(3)

loop_
_geom_bond_atom_site_label_1
_geom_bond_atom_site_label_2
_geom_bond_distance
Ti1 O1 1.862(2)
Ti1 N1 2.197(3)
Ti1 C17 2.330(5)
Ti1 C16 2.342(5)
Ti1 Cl1 2.3419(11)
Ti1 C18 2.346(5)
Ti1 C14 2.355(4)
Ti1 C15 2.366(4)
Ti1 S1 2.4014(12)
S1 C1 1.751(3)
O1 C13 1.334(4)
N1 C7 1.279(4)
N1 C6 1.436(4)
C1 C6 1.389(5)
C1 C2 1.392(5)
C2 C3 1.362(5)
C3 C4 1.365(5)
C4 C5 1.377(5)
C5 C6 1.401(4)
C7 C8 1.433(5)
C8 C9 1.405(5)
C8 C13 1.407(5)
C9 C10 1.363(6)
C10 C11 1.400(7)
C11 C12 1.349(6)
C12 C13 1.387(5)
C14 C15 1.361(6)
C14 C18 1.377(7)
C15 C16 1.313(6)
C16 C17 1.348(8)
C17 C18 1.391(8)
